data_2007893
loop_
_publ_author_name
'Jones, Peter G.'
'Fischer, Axel K.'
'Frolova, Lilya'
'Schmutzler, Reinhard'

_publ_section_title
;
 Polymeric Chloro(triphenyl trithiophosphite)copper(I)
;
_journal_issue 12
_journal_name_full 'Acta Crystallographica Section C'
_journal_page_first 1842
_journal_page_last 1844
_journal_paper_doi 10.1107/S0108270198008671
_journal_volume 54
_journal_year 1998
_chemical_formula_iupac '[Cu Cl (C18 H15 P S3)]'
_chemical_formula_sum 'C18 H15 Cl Cu P S3'
_chemical_formula_weight 457.44
_chemical_name_systematic
;
 Polymeric (triphenyltrithiophosphite)chlorocopper(I)
;
_space_group_IT_number 144
_symmetry_cell_setting trigonal
_symmetry_space_group_name_Hall 'P 31'
_symmetry_space_group_name_H-M 'P 31'
_audit_creation_method SHELXL-97
_cell_angle_alpha 90.00
_cell_angle_beta 90.00
_cell_angle_gamma 120.00
_cell_formula_units_Z 3
_cell_length_a 12.519(2)
_cell_length_b 12.519(2)
_cell_length_c 10.257(3)
_cell_measurement_reflns_used 46
_cell_measurement_temperature 173(2)
_cell_measurement_theta_max 12.5
_cell_measurement_theta_min 10.0
_cell_volume 1392.2(5)
_computing_cell_refinement 'P3 Software'
_computing_data_collection 'P3 Software (Nicolet, 1987)'
_computing_data_reduction 'XDISK in P3 Software'
_computing_molecular_graphics 'XP (Siemens, 1994b)'
_computing_publication_material SHELXL97
_computing_structure_refinement 'SHELXL97 (Sheldrick, 1997)'
_computing_structure_solution 'SHELXS86 (Sheldrick, 1990)'
_diffrn_ambient_temperature 173(2)
_diffrn_measured_fraction_theta_full 0.999
_diffrn_measured_fraction_theta_max 0.999
_diffrn_measurement_device_type 'Nicolet R3'
_diffrn_measurement_method \w
_diffrn_radiation_monochromator graphite
_diffrn_radiation_source 'fine-focus sealed tube'
_diffrn_radiation_type MoK\a
_diffrn_radiation_wavelength 0.71073
_diffrn_reflns_av_R_equivalents 0.035
_diffrn_reflns_av_sigmaI/netI 0.0671
_diffrn_reflns_limit_h_max 16
_diffrn_reflns_limit_h_min -11
_diffrn_reflns_limit_k_max 13
_diffrn_reflns_limit_k_min -16
_diffrn_reflns_limit_l_max 11
_diffrn_reflns_limit_l_min -13
_diffrn_reflns_number 4566
_diffrn_reflns_theta_full 27.50
_diffrn_reflns_theta_max 27.56
_diffrn_reflns_theta_min 3.25
_diffrn_standards_decay_% 0
_diffrn_standards_interval_count 247
_diffrn_standards_number 3
_exptl_absorpt_coefficient_mu 1.741
_exptl_absorpt_correction_T_max 0.811
_exptl_absorpt_correction_T_min 0.757
_exptl_absorpt_correction_type '\y scans (XEMP; Siemens, 1994a)'
_exptl_crystal_colour colourless
_exptl_crystal_density_diffrn 1.637
_exptl_crystal_density_method 'not measured'
_exptl_crystal_description prism
_exptl_crystal_F_000 696
_exptl_crystal_size_max 0.40
_exptl_crystal_size_mid 0.14
_exptl_crystal_size_min 0.12
_refine_diff_density_max 0.48
_refine_diff_density_min -0.39
_refine_ls_abs_structure_details 'Flack (1983)'
_refine_ls_abs_structure_Flack -0.054(19)
_refine_ls_extinction_method none
_refine_ls_goodness_of_fit_ref 1.018
_refine_ls_hydrogen_treatment 'H atoms constrained'
_refine_ls_matrix_type full
_refine_ls_number_parameters 217
_refine_ls_number_reflns 3620
_refine_ls_number_restraints 1
_refine_ls_restrained_S_all 1.018
_refine_ls_R_factor_all 0.072
_refine_ls_R_factor_gt 0.041
_refine_ls_shift/su_max 0.001
_refine_ls_shift/su_mean 0.000
_refine_ls_structure_factor_coef Fsqd
_refine_ls_weighting_details 'calc w = 1/[\s^2^(Fo^2^)+(0.0370P)^2^+1.1312P] where P = (Fo^2^+2Fc^2^)/3'
_refine_ls_weighting_scheme calc
_refine_ls_wR_factor_ref 0.097
_reflns_number_gt 2777
_reflns_number_total 3620
_reflns_threshold_expression I>2\s(I)
_cod_data_source_file bm1265.cif
_cod_data_source_block frost
_cod_database_code 2007893

loop_
_symmetry_equiv_pos_as_xyz
'x, y, z'
'-y, x-y, z+1/3'
'-x+y, -x, z+2/3'

loop_
_atom_site_label
_atom_site_fract_x
_atom_site_fract_y
_atom_site_fract_z
_atom_site_U_iso_or_equiv
_atom_site_adp_type
_atom_site_calc_flag
_atom_site_refinement_flags
_atom_site_occupancy
_atom_site_disorder_assembly
_atom_site_disorder_group
_atom_site_type_symbol
Cu 0.07461(6) -0.00242(6) 0.43878(6) 0.02424(16) Uani d . 1 . . Cu
P 0.22624(12) 0.17620(12) 0.51882(14) 0.0212(3) Uani d . 1 . . P
Cl -0.05615(12) -0.07957(12) 0.61768(14) 0.0249(3) Uani d . 1 . . Cl
S1 0.31424(14) 0.33315(13) 0.39652(15) 0.0314(3) Uani d . 1 . . S
S2 0.37805(14) 0.19415(13) 0.62503(17) 0.0316(3) Uani d . 1 . . S
S3 0.14013(13) 0.24865(12) 0.64837(13) 0.0229(3) Uani d . 1 . . S
C1 0.3834(5) 0.2756(5) 0.2869(6) 0.0280(13) Uani d . 1 . . C
C2 0.3159(5) 0.1968(6) 0.1853(6) 0.0307(14) Uani d . 1 . . C
H2 0.2311 0.1712 0.1743 0.037 Uiso calc R 1 . . H
C3 0.3738(6) 0.1563(6) 0.1008(6) 0.0367(15) Uani d . 1 . . C
H3 0.3277 0.1020 0.0318 0.044 Uiso calc R 1 . . H
C4 0.4963(6) 0.1926(6) 0.1138(7) 0.0385(15) Uani d . 1 . . C
H4 0.5348 0.1651 0.0533 0.046 Uiso calc R 1 . . H
C5 0.5633(6) 0.2690(7) 0.2150(7) 0.0432(17) Uani d . 1 . . C
H5 0.6479 0.2931 0.2248 0.052 Uiso calc R 1 . . H
C6 0.5082(6) 0.3111(6) 0.3028(7) 0.0384(16) Uani d . 1 . . C
H6 0.5545 0.3635 0.3729 0.046 Uiso calc R 1 . . H
C11 0.3443(5) 0.0373(5) 0.6367(5) 0.0220(11) Uani d . 1 . . C
C12 0.2797(5) -0.0334(6) 0.7416(6) 0.0333(14) Uani d . 1 . . C
H12 0.2438 -0.0036 0.8027 0.040 Uiso calc R 1 . . H
C13 0.2675(6) -0.1501(6) 0.7574(7) 0.0440(17) Uani d . 1 . . C
H13 0.2226 -0.2007 0.8291 0.053 Uiso calc R 1 . . H
C14 0.3217(6) -0.1910(6) 0.6672(8) 0.0404(16) Uani d . 1 . . C
H14 0.3160 -0.2689 0.6791 0.049 Uiso calc R 1 . . H
C15 0.3835(6) -0.1202(6) 0.5612(7) 0.0361(15) Uani d . 1 . . C
H15 0.4191 -0.1497 0.4994 0.043 Uiso calc R 1 . . H
C16 0.3936(5) -0.0069(6) 0.5444(6) 0.0314(13) Uani d . 1 . . C
H16 0.4344 0.0413 0.4698 0.038 Uiso calc R 1 . . H
C21 0.2701(5) 0.3663(5) 0.7359(6) 0.0264(12) Uani d . 1 . . C
C22 0.3350(5) 0.4851(5) 0.6830(6) 0.0272(13) Uani d . 1 . . C
H22 0.3104 0.5034 0.6023 0.033 Uiso calc R 1 . . H
C23 0.4372(6) 0.5768(6) 0.7511(6) 0.0333(14) Uani d . 1 . . C
H23 0.4825 0.6580 0.7167 0.040 Uiso calc R 1 . . H
C24 0.4711(5) 0.5485(5) 0.8674(7) 0.0328(14) Uani d . 1 . . C
H24 0.5412 0.6102 0.9125 0.039 Uiso calc R 1 . . H
C25 0.4045(6) 0.4310(6) 0.9200(6) 0.0321(14) Uani d . 1 . . C
H25 0.4286 0.4134 1.0014 0.039 Uiso calc R 1 . . H
C26 0.3029(5) 0.3389(5) 0.8549(6) 0.0261(12) Uani d . 1 . . C
H26 0.2568 0.2586 0.8913 0.031 Uiso calc R 1 . . H

loop_
_atom_site_aniso_label
_atom_site_aniso_U_11
_atom_site_aniso_U_22
_atom_site_aniso_U_33
_atom_site_aniso_U_12
_atom_site_aniso_U_13
_atom_site_aniso_U_23
Cu 0.0267(4) 0.0244(4) 0.0207(3) 0.0121(3) -0.0025(3) -0.0014(3)
P 0.0246(7) 0.0198(7) 0.0191(7) 0.0111(6) 0.0000(6) -0.0009(6)
Cl 0.0297(7) 0.0227(7) 0.0182(7) 0.0100(6) 0.0010(6) -0.0025(5)
S1 0.0412(9) 0.0237(7) 0.0268(8) 0.0144(7) 0.0077(7) 0.0058(6)
S2 0.0277(8) 0.0253(7) 0.0418(9) 0.0132(6) -0.0085(7) -0.0065(7)
S3 0.0244(7) 0.0218(7) 0.0224(7) 0.0114(6) -0.0001(5) -0.0010(5)
C1 0.031(3) 0.021(3) 0.025(3) 0.007(2) 0.003(3) 0.006(2)
C2 0.022(3) 0.030(3) 0.038(4) 0.012(3) -0.001(3) -0.002(3)
C3 0.038(4) 0.044(4) 0.029(4) 0.021(3) 0.001(3) 0.005(3)
C4 0.040(4) 0.044(4) 0.036(4) 0.024(3) 0.006(3) 0.006(3)
C5 0.033(4) 0.052(4) 0.042(4) 0.019(3) 0.007(3) 0.007(3)
C6 0.034(3) 0.038(4) 0.031(4) 0.008(3) 0.001(3) 0.001(3)
C11 0.020(3) 0.027(3) 0.022(3) 0.014(2) -0.002(2) -0.001(2)
C12 0.028(3) 0.039(3) 0.030(3) 0.015(3) 0.001(3) -0.001(3)
C13 0.047(4) 0.039(4) 0.037(4) 0.014(3) 0.001(3) 0.014(3)
C14 0.037(4) 0.034(4) 0.055(5) 0.021(3) -0.011(3) -0.004(3)
C15 0.028(3) 0.034(3) 0.049(4) 0.018(3) 0.001(3) -0.009(3)
C16 0.029(3) 0.036(3) 0.028(3) 0.016(3) 0.003(3) -0.001(3)
C21 0.025(3) 0.029(3) 0.025(3) 0.014(2) -0.003(2) -0.006(2)
C22 0.033(3) 0.023(3) 0.027(3) 0.014(3) 0.006(3) 0.004(2)
C23 0.036(3) 0.023(3) 0.040(4) 0.014(3) 0.003(3) 0.000(3)
C24 0.023(3) 0.023(3) 0.039(4) 0.002(2) -0.003(3) -0.007(3)
C25 0.034(3) 0.031(3) 0.030(3) 0.015(3) -0.006(3) -0.004(3)
C26 0.030(3) 0.020(3) 0.029(3) 0.012(2) 0.001(2) -0.003(2)

loop_
_atom_type_symbol
_atom_type_description
_atom_type_scat_dispersion_real
_atom_type_scat_dispersion_imag
_atom_type_scat_source
C C 0.0033 0.0016 'International Tables Vol C Tables 4.2.6.8 and 6.1.1.4'
H H 0.0000 0.0000 'International Tables Vol C Tables 4.2.6.8 and 6.1.1.4'
P P 0.1023 0.0942 'International Tables Vol C Tables 4.2.6.8 and 6.1.1.4'
S S 0.1246 0.1234 'International Tables Vol C Tables 4.2.6.8 and 6.1.1.4'
Cl Cl 0.1484 0.1585 'International Tables Vol C Tables 4.2.6.8 and 6.1.1.4'
Cu Cu 0.3201 1.2651 'International Tables Vol C Tables 4.2.6.8 and 6.1.1.4'

loop_
_geom_angle_atom_site_label_1
_geom_angle_atom_site_label_2
_geom_angle_atom_site_label_3
_geom_angle_site_symmetry_1
_geom_angle_site_symmetry_3
_geom_angle
_geom_angle_publ_flag
P Cu Cl . . 101.22(6) y
P Cu Cl . 3_554 104.53(6) y
Cl Cu Cl . 3_554 107.13(3) y
P Cu S3 . 3_554 123.85(6) y
Cl Cu S3 . 3_554 118.09(6) y
Cl Cu S3 3_554 3_554 100.40(6) y
S2 P S1 . . 100.64(8) y
S2 P S3 . . 104.41(8) y
S1 P S3 . . 96.40(8) y
S2 P Cu . . 124.41(8) y
S1 P Cu . . 119.77(8) y
S3 P Cu . . 106.89(7) y
Cu Cl Cu . 2 109.06(5) y
C1 S1 P . . 97.56(19) y
C11 S2 P . . 102.23(19) y
C21 S3 P . . 102.27(19) y
C21 S3 Cu . 2 115.5(2) y
P S3 Cu . 2 103.85(7) y
C2 C1 C6 . . 119.7(6) ?
C2 C1 S1 . . 121.0(5) ?
C6 C1 S1 . . 119.3(5) ?
C3 C2 C1 . . 119.1(6) ?
C4 C3 C2 . . 121.6(7) ?
C3 C4 C5 . . 119.8(7) ?
C4 C5 C6 . . 120.5(6) ?
C5 C6 C1 . . 119.4(6) ?
C12 C11 C16 . . 121.0(6) ?
C12 C11 S2 . . 119.9(4) ?
C16 C11 S2 . . 118.9(4) ?
C11 C12 C13 . . 119.1(6) ?
C14 C13 C12 . . 119.3(6) ?
C15 C14 C13 . . 120.8(6) ?
C16 C15 C14 . . 119.9(6) ?
C15 C16 C11 . . 119.9(6) ?
C26 C21 C22 . . 121.2(5) ?
C26 C21 S3 . . 119.8(4) ?
C22 C21 S3 . . 119.0(4) ?
C21 C22 C23 . . 118.9(5) ?
C24 C23 C22 . . 119.7(5) ?
C23 C24 C25 . . 120.8(6) ?
C26 C25 C24 . . 120.6(6) ?
C21 C26 C25 . . 118.7(5) ?

loop_
_geom_bond_atom_site_label_1
_geom_bond_atom_site_label_2
_geom_bond_site_symmetry_2
_geom_bond_distance
_geom_bond_publ_flag
Cu P . 2.2434(16) y
Cu Cl . 2.3235(16) y
Cu Cl 3_554 2.3351(15) y
Cu S3 3_554 2.3442(15) y
P S2 . 2.103(2) y
P S1 . 2.117(2) y
P S3 . 2.1745(19) y
Cl Cu 2 2.3351(15) ?
S1 C1 . 1.776(6) y
S2 C11 . 1.795(6) y
S3 C21 . 1.796(6) y
S3 Cu 2 2.3442(15) ?
C1 C2 . 1.394(8) ?
C1 C6 . 1.404(8) ?
C2 C3 . 1.378(9) ?
C3 C4 . 1.371(9) ?
C4 C5 . 1.375(10) ?
C5 C6 . 1.389(10) ?
C11 C12 . 1.371(8) ?
C11 C16 . 1.387(8) ?
C12 C13 . 1.400(9) ?
C13 C14 . 1.388(10) ?
C14 C15 . 1.372(10) ?
C15 C16 . 1.371(8) ?
C21 C26 . 1.385(8) ?
C21 C22 . 1.399(8) ?
C22 C23 . 1.405(8) ?
C23 C24 . 1.371(9) ?
C24 C25 . 1.387(8) ?
C25 C26 . 1.387(8) ?

loop_
_geom_torsion_atom_site_label_1
_geom_torsion_atom_site_label_2
_geom_torsion_atom_site_label_3
_geom_torsion_atom_site_label_4
_geom_torsion_site_symmetry_1
_geom_torsion_site_symmetry_3
_geom_torsion_site_symmetry_4
_geom_torsion
_geom_torsion_publ_flag
Cl Cu P S2 . . . 85.51(10) ?
Cl Cu P S2 3_554 . . -163.29(9) ?
S3 Cu P S2 3_554 . . -49.81(12) ?
Cl Cu P S1 . . . -143.97(8) ?
Cl Cu P S1 3_554 . . -32.77(10) ?
S3 Cu P S1 3_554 . . 80.71(10) ?
Cl Cu P S3 . . . -36.04(8) y
Cl Cu P S3 3_554 . . 75.16(8) ?
S3 Cu P S3 3_554 . . -171.37(8) ?
P Cu Cl Cu . . 2 13.21(7) y
Cl Cu Cl Cu 3_554 . 2 -95.98(5) ?
S3 Cu Cl Cu 3_554 . 2 151.77(6) ?
P S3 Cu Cl . 2 . -33.66(7) y
Cu Cl Cu S3 . 2 . 11.82(7) y
S2 P S1 C1 . . . 75.1(2) ?
S3 P S1 C1 . . . -178.9(2) ?
Cu P S1 C1 . . . -65.3(2) ?
S1 P S2 C11 . . . -140.8(2) ?
S3 P S2 C11 . . . 119.7(2) ?
Cu P S2 C11 . . . -3.0(2) ?
S2 P S3 C21 . . . 32.4(2) ?
S1 P S3 C21 . . . -70.4(2) ?
Cu P S3 C21 . . . 165.8(2) ?
S2 P S3 Cu . . 2 -88.11(8) ?
S1 P S3 Cu . . 2 169.14(7) ?
Cu P S3 Cu . . 2 45.34(8) y
P S1 C1 C2 . . . 81.1(5) ?
P S1 C1 C6 . . . -99.4(5) ?
C6 C1 C2 C3 . . . -0.9(9) ?
S1 C1 C2 C3 . . . 178.6(5) ?
C1 C2 C3 C4 . . . -0.5(9) ?
C2 C3 C4 C5 . . . 1.4(10) ?
C3 C4 C5 C6 . . . -1.0(11) ?
C4 C5 C6 C1 . . . -0.4(10) ?
C2 C1 C6 C5 . . . 1.3(9) ?
S1 C1 C6 C5 . . . -178.2(5) ?
P S2 C11 C12 . . . -91.5(5) ?
P S2 C11 C16 . . . 94.1(5) ?
C16 C11 C12 C13 . . . 2.2(9) ?
S2 C11 C12 C13 . . . -172.1(5) ?
C11 C12 C13 C14 . . . 0.5(10) ?
C12 C13 C14 C15 . . . -2.1(11) ?
C13 C14 C15 C16 . . . 1.0(10) ?
C14 C15 C16 C11 . . . 1.7(10) ?
C12 C11 C16 C15 . . . -3.3(9) ?
S2 C11 C16 C15 . . . 171.0(5) ?
P S3 C21 C26 . . . -94.0(5) ?
Cu S3 C21 C26 2 . . 18.0(5) ?
P S3 C21 C22 . . . 87.2(5) ?
Cu S3 C21 C22 2 . . -160.8(4) ?
C26 C21 C22 C23 . . . 1.6(8) ?
S3 C21 C22 C23 . . . -179.6(4) ?
C21 C22 C23 C24 . . . -0.1(9) ?
C22 C23 C24 C25 . . . -1.2(9) ?
C23 C24 C25 C26 . . . 1.0(9) ?
C22 C21 C26 C25 . . . -1.9(8) ?
S3 C21 C26 C25 . . . 179.3(4) ?
C24 C25 C26 C21 . . . 0.6(9) ?
